data_1526654
loop_
_publ_author_name
'Smolin, Yu.I.'
'Shepelev, Yu.F.'
'Lapshin, A.E.'
'Vasil'eva, E.A.'

_publ_section_title
;
 Structure of selenium and tellurium clusters in cavities of NaX zeolite
;
_journal_name_full Kristallografiya
_journal_page_first 27
_journal_page_last 31
_journal_volume 45
_journal_year 2000
_chemical_formula_sum 'Al96 Na7.4 O384 Se46.1 Si96'
_chemical_name_systematic 'Na7.4 Se46.1 (Al96 Si96 O384)'
_space_group_IT_number 203
_symmetry_space_group_name_Hall '-F 2uv 2vw 3'
_symmetry_space_group_name_H-M 'F d -3 :2'
_cell_angle_alpha 90
_cell_angle_beta 90
_cell_angle_gamma 90
_cell_formula_units_Z 1
_cell_length_a 25.06
_cell_length_b 25.06
_cell_length_c 25.06
_cell_volume 15737.770
_citation_journal_id_ASTM KRISAJ
_cod_data_source_file Smolin_KRISAJ_2000_164.cif
_cod_data_source_block Al96Na7.4O384Se46.1Si96
_cod_original_cell_volume 15737.77
_cod_database_code 1526654

loop_
_symmetry_equiv_pos_as_xyz
x,y,z
-x+1/4,-y+1/4,z
x,-y+1/4,-z+1/4
-x+1/4,y,-z+1/4
z,x,y
-z+1/4,-x+1/4,y
z,-x+1/4,-y+1/4
-z+1/4,x,-y+1/4
y,z,x
y,-z+1/4,-x+1/4
-y+1/4,z,-x+1/4
-y+1/4,-z+1/4,x
-x,-y,-z
x-1/4,y-1/4,-z
-x,y-1/4,z-1/4
x-1/4,-y,z-1/4
-z,-x,-y
z-1/4,x-1/4,-y
-z,x-1/4,y-1/4
z-1/4,-x,y-1/4
-y,-z,-x
-y,z-1/4,x-1/4
y-1/4,-z,x-1/4
y-1/4,z-1/4,-x
x,y+1/2,z+1/2
-x+1/4,-y+3/4,z+1/2
x,-y+3/4,-z+3/4
-x+1/4,y+1/2,-z+3/4
z,x+1/2,y+1/2
-z+1/4,-x+3/4,y+1/2
z,-x+3/4,-y+3/4
-z+1/4,x+1/2,-y+3/4
y,z+1/2,x+1/2
y,-z+3/4,-x+3/4
-y+1/4,z+1/2,-x+3/4
-y+1/4,-z+3/4,x+1/2
-x,-y+1/2,-z+1/2
x-1/4,y+1/4,-z+1/2
-x,y+1/4,z+1/4
x-1/4,-y+1/2,z+1/4
-z,-x+1/2,-y+1/2
z-1/4,x+1/4,-y+1/2
-z,x+1/4,y+1/4
z-1/4,-x+1/2,y+1/4
-y,-z+1/2,-x+1/2
-y,z+1/4,x+1/4
y-1/4,-z+1/2,x+1/4
y-1/4,z+1/4,-x+1/2
x+1/2,y,z+1/2
-x+3/4,-y+1/4,z+1/2
x+1/2,-y+1/4,-z+3/4
-x+3/4,y,-z+3/4
z+1/2,x,y+1/2
-z+3/4,-x+1/4,y+1/2
z+1/2,-x+1/4,-y+3/4
-z+3/4,x,-y+3/4
y+1/2,z,x+1/2
y+1/2,-z+1/4,-x+3/4
-y+3/4,z,-x+3/4
-y+3/4,-z+1/4,x+1/2
-x+1/2,-y,-z+1/2
x+1/4,y-1/4,-z+1/2
-x+1/2,y-1/4,z+1/4
x+1/4,-y,z+1/4
-z+1/2,-x,-y+1/2
z+1/4,x-1/4,-y+1/2
-z+1/2,x-1/4,y+1/4
z+1/4,-x,y+1/4
-y+1/2,-z,-x+1/2
-y+1/2,z-1/4,x+1/4
y+1/4,-z,x+1/4
y+1/4,z-1/4,-x+1/2
x+1/2,y+1/2,z
-x+3/4,-y+3/4,z
x+1/2,-y+3/4,-z+1/4
-x+3/4,y+1/2,-z+1/4
z+1/2,x+1/2,y
-z+3/4,-x+3/4,y
z+1/2,-x+3/4,-y+1/4
-z+3/4,x+1/2,-y+1/4
y+1/2,z+1/2,x
y+1/2,-z+3/4,-x+1/4
-y+3/4,z+1/2,-x+1/4
-y+3/4,-z+3/4,x
-x+1/2,-y+1/2,-z
x+1/4,y+1/4,-z
-x+1/2,y+1/4,z-1/4
x+1/4,-y+1/2,z-1/4
-z+1/2,-x+1/2,-y
z+1/4,x+1/4,-y
-z+1/2,x+1/4,y-1/4
z+1/4,-x+1/2,y-1/4
-y+1/2,-z+1/2,-x
-y+1/2,z+1/4,x-1/4
y+1/4,-z+1/2,x-1/4
y+1/4,z+1/4,-x

loop_
_atom_site_label
_atom_site_type_symbol
_atom_site_fract_x
_atom_site_fract_y
_atom_site_fract_z
_atom_site_occupancy
_atom_site_U_iso_or_equiv
O1 O-2 0.894 0.9991 0.1103 1 0.0
Se3 Se+1 0.166 0.166 0.166 0.125 0.0
Se6 Se+1 0.274 0.303 0.279 0.072 0.0
O4 O-2 0.9268 0.0725 0.1752 1 0.0
Si1 Si+4 0.947 0.035 0.1248 1 0.0
Se4 Se+1 0.2363 0.2363 0.2363 0.256 0.0
O3 O-2 0.1806 0.0747 0.2811 1 0.0
Na1 Na+1 0 0 0 0.275 0.0
Se1 Se+1 0.0574 0.0574 0.0574 0.184 0.0
Se8 Se+1 0.509 0.238 0.356 0.034 0.0
Na2 Na+1 0.231 0.231 0.231 0.094 0.0
Se9 Se+1 0.418 0.285 0.306 0.03 0.0
Se2 Se+1 0.072 0.072 0.072 0.125 0.0
Al1 Al+3 0.946 0.1237 0.0367 1 0.0
O2 O-2 0.9974 0.9994 0.1441 1 0.0
Se7 Se+1 0.092 0.155 0.448 0.074 0.0
Se5 Se+1 0.125 0.125 0.037 0.079 0.0
